data_4021590
loop_
_publ_author_name
'Larry E. Overman'
'Donald A. Watson'

_publ_section_title
;
 Diastereoselection in the Formation of Spirocyclic Oxindoles
 by the Intramolecular Heck Reaction
;
_journal_name_full 'Journal of Organic Chemistry'
_journal_page_first 2587
_journal_page_last 2599
_journal_paper_doi 10.1021/jo052335a
_journal_volume 71
_journal_year 2006
_chemical_formula_sum 'C39 H34 F6 N2 O10 S2'
_chemical_formula_weight 868.80
_chemical_name_systematic
; 
 ? 
;
_space_group_IT_number 2
_symmetry_cell_setting triclinic
_symmetry_space_group_name_Hall '-P 1'
_symmetry_space_group_name_H-M 'P -1'
_atom_sites_solution_hydrogens geom
_atom_sites_solution_primary direct
_atom_sites_solution_secondary difmap
_audit_creation_method SHELXTL
_cell_angle_alpha 71.0550(10)
_cell_angle_beta 82.1790(10)
_cell_angle_gamma 74.4490(10)
_cell_formula_units_Z 2
_cell_length_a 11.6120(8)
_cell_length_b 12.0439(8)
_cell_length_c 15.4007(10)
_cell_measurement_temperature 158(2)
_cell_volume 1959.8(2)
_computing_cell_refinement 'Bruker SMART/SAINT'
_computing_data_collection 'Bruker SMART'
_computing_data_reduction 'Bruker SAINT'
_computing_molecular_graphics 'Bruker SHELXTL'
_computing_publication_material 'Bruker SHELXTL'
_computing_structure_refinement 'Bruker SHELXTL'
_computing_structure_solution 'Bruker SHELXTL'
_diffrn_ambient_temperature 158(2)
_diffrn_measured_fraction_theta_full 0.940
_diffrn_measured_fraction_theta_max 0.940
_diffrn_measurement_device_type 'CCD area detector'
_diffrn_measurement_method 'omega scans'
_diffrn_radiation_monochromator graphite
_diffrn_radiation_source 'sealed tube'
_diffrn_radiation_type MoK\a
_diffrn_radiation_wavelength 0.71073
_diffrn_reflns_av_R_equivalents 0.0168
_diffrn_reflns_av_sigmaI/netI 0.0201
_diffrn_reflns_limit_h_max 15
_diffrn_reflns_limit_h_min -15
_diffrn_reflns_limit_k_max 15
_diffrn_reflns_limit_k_min -16
_diffrn_reflns_limit_l_max 20
_diffrn_reflns_limit_l_min -20
_diffrn_reflns_number 20754
_diffrn_reflns_theta_full 28.28
_diffrn_reflns_theta_max 28.28
_diffrn_reflns_theta_min 1.40
_diffrn_standards_decay_% '< 1.0'
_diffrn_standards_interval_count 'initial 50 frames recollected'
_diffrn_standards_number '50 frames'
_exptl_absorpt_coefficient_mu 0.225
_exptl_absorpt_correction_T_max 0.9500
_exptl_absorpt_correction_T_min 0.9113
_exptl_absorpt_correction_type multi-scan
_exptl_absorpt_process_details 'Bruker SADABS'
_exptl_crystal_colour colorless
_exptl_crystal_density_diffrn 1.472
_exptl_crystal_density_meas ?
_exptl_crystal_density_method 'not measured'
_exptl_crystal_description irregular_cut
_exptl_crystal_F_000 896
_exptl_crystal_size_max 0.42
_exptl_crystal_size_mid 0.34
_exptl_crystal_size_min 0.23
_refine_diff_density_max 1.636
_refine_diff_density_min -0.868
_refine_diff_density_rms 0.073
_refine_ls_extinction_method none
_refine_ls_goodness_of_fit_ref 1.037
_refine_ls_hydrogen_treatment constr
_refine_ls_matrix_type full
_refine_ls_number_parameters 530
_refine_ls_number_reflns 9137
_refine_ls_number_restraints 0
_refine_ls_restrained_S_all 1.037
_refine_ls_R_factor_all 0.0674
_refine_ls_R_factor_gt 0.0581
_refine_ls_shift/su_max 0.001
_refine_ls_shift/su_mean 0.000
_refine_ls_structure_factor_coef Fsqd
_refine_ls_weighting_details 'calc w=1/[\s^2^(Fo^2^)+(0.0898P)^2^+2.2433P] where P=(Fo^2^+2Fc^2^)/3'
_refine_ls_weighting_scheme calc
_refine_ls_wR_factor_gt 0.1622
_refine_ls_wR_factor_ref 0.1726
_reflns_number_gt 7714
_reflns_number_total 9137
_reflns_threshold_expression >2sigma(I)
_cod_data_source_file jo052335asi20051110_084624.cif
_cod_depositor_comments
;
The following automatic conversions were performed:
'_symmetry_cell_setting' value 'Triclinic' changed to 'triclinic'
according to '/home/saulius/struct/CIF-dictionaries/cif_core.dic'
dictionary named 'cif_core.dic' version 2.4.1 from 2010-06-29.

Automatic conversion script
Id: cif_fix_enum 1527 2010-12-29 10:47:43Z saulius 

The following automatic conversions were performed:

'_exptl_crystal_density_meas' value 'none' was changed to '?' - the
value is perceived as not measured.

Automatic conversion script
Id: cif_fix_values 3008 2015-01-20 13:52:24Z robertas 
;
_cod_database_code 4021590

loop_
_symmetry_equiv_pos_as_xyz
'x, y, z'
'-x, -y, -z'

loop_
_atom_site_label
_atom_site_type_symbol
_atom_site_fract_x
_atom_site_fract_y
_atom_site_fract_z
_atom_site_U_iso_or_equiv
_atom_site_adp_type
_atom_site_occupancy
_atom_site_symmetry_multiplicity
_atom_site_calc_flag
_atom_site_refinement_flags
_atom_site_disorder_assembly
_atom_site_disorder_group
S1 S 0.95500(5) 0.10795(5) 0.64602(4) 0.02968(14) Uani 1 1 d . . .
S2 S 0.17987(6) -0.39947(6) 0.95419(5) 0.03798(16) Uani 1 1 d . . .
O1 O 0.54473(15) 0.04728(14) 0.83331(11) 0.0303(3) Uani 1 1 d . . .
O2 O 0.35919(14) 0.01575(14) 0.71624(11) 0.0291(3) Uani 1 1 d . B .
O3 O 0.85718(15) -0.34523(14) 0.69598(14) 0.0362(4) Uani 1 1 d . . .
O4 O 0.69955(16) -0.43802(15) 0.72715(13) 0.0358(4) Uani 1 1 d . . .
O5 O 0.83925(13) 0.19440(13) 0.59754(11) 0.0273(3) Uani 1 1 d . . .
O6 O 0.9551(2) 0.1296(2) 0.73084(15) 0.0591(6) Uani 1 1 d . . .
O7 O 0.97458(16) -0.00967(15) 0.63876(15) 0.0410(4) Uani 1 1 d . . .
O8 O 0.29529(16) -0.35187(16) 0.91099(12) 0.0354(4) Uani 1 1 d . . .
O9 O 0.2101(2) -0.52701(19) 0.99398(17) 0.0545(5) Uani 1 1 d . . .
O10 O 0.10401(19) -0.3214(2) 1.00116(15) 0.0514(5) Uani 1 1 d . . .
N1 N 0.63529(16) 0.12500(15) 0.69486(12) 0.0233(3) Uani 1 1 d . . .
N2 N 0.33544(16) -0.12186(16) 0.85441(12) 0.0247(4) Uani 1 1 d . B .
C1 C 0.61940(19) -0.09024(17) 0.74630(13) 0.0224(4) Uani 1 1 d . B .
C2 C 0.52832(19) -0.14561(18) 0.76517(13) 0.0223(4) Uani 1 1 d . B .
C3 C 0.54097(19) -0.27370(18) 0.76217(15) 0.0245(4) Uani 1 1 d . . .
H3A H 0.5056 -0.2711 0.7064 0.029 Uiso 0.50 1 calc PR A 1
H3B H 0.4984 -0.3188 0.8167 0.029 Uiso 0.50 1 calc PR A 1
H3C H 0.4745 -0.2768 0.7329 0.029 Uiso 0.50 1 d PR A 2
H3D H 0.5428 -0.3290 0.8233 0.029 Uiso 0.50 1 d PR A 2
C4 C 0.6770(5) -0.3377(5) 0.7610(4) 0.0275(11) Uiso 0.40 1 d P B 1
H4A H 0.7083 -0.3625 0.8236 0.033 Uiso 0.40 1 calc PR B 1
C5 C 0.7466(5) -0.2594(5) 0.6926(4) 0.0277(11) Uiso 0.40 1 d P B 1
H5A H 0.7137 -0.2338 0.6305 0.033 Uiso 0.40 1 calc PR B 1
C4B C 0.6536(3) -0.3070(3) 0.7101(2) 0.0221(6) Uiso 0.60 1 d P B 2
H4BA H 0.6462 -0.2641 0.6428 0.027 Uiso 0.60 1 calc PR B 2
C5B C 0.7557(3) -0.2821(3) 0.7455(2) 0.0213(6) Uiso 0.60 1 d P B 2
H5BA H 0.7597 -0.3206 0.8135 0.026 Uiso 0.60 1 calc PR B 2
C6 C 0.74724(19) -0.14894(18) 0.72024(15) 0.0257(4) Uani 1 1 d . . .
H6A H 0.7806 -0.0905 0.6684 0.031 Uiso 0.50 1 calc PR B 1
H6B H 0.7981 -0.1735 0.7731 0.031 Uiso 0.50 1 calc PR B 1
H6C H 0.8032 -0.1343 0.7533 0.031 Uiso 0.50 1 d PR B 2
H6D H 0.7648 -0.1165 0.6555 0.031 Uiso 0.50 1 d PR B 2
C7 C 0.59466(19) 0.03274(18) 0.76151(14) 0.0238(4) Uani 1 1 d . . .
C8 C 0.66089(18) 0.12568(17) 0.60149(14) 0.0220(4) Uani 1 1 d . . .
C9 C 0.5816(2) 0.09981(18) 0.55431(15) 0.0259(4) Uani 1 1 d . B .
H9A H 0.5082 0.0832 0.5841 0.031 Uiso 1 1 calc R . .
C10 C 0.6099(2) 0.09828(19) 0.46364(15) 0.0289(4) Uani 1 1 d . . .
H10A H 0.5566 0.0783 0.4327 0.035 Uiso 1 1 calc R B .
C11 C 0.7152(2) 0.1257(2) 0.41811(15) 0.0292(4) Uani 1 1 d . B .
H11A H 0.7341 0.1235 0.3566 0.035 Uiso 1 1 calc R . .
C12 C 0.7927(2) 0.15625(19) 0.46277(16) 0.0277(4) Uani 1 1 d . . .
H12A H 0.8639 0.1776 0.4318 0.033 Uiso 1 1 calc R B .
C13 C 0.76441(18) 0.15500(17) 0.55307(15) 0.0229(4) Uani 1 1 d . B .
C14 C 0.40187(19) -0.07497(18) 0.77813(14) 0.0233(4) Uani 1 1 d . . .
C15 C 0.38842(19) -0.21004(19) 0.93522(14) 0.0242(4) Uani 1 1 d . . .
C16 C 0.4654(2) -0.1852(2) 0.98441(16) 0.0299(5) Uani 1 1 d . B .
H16A H 0.4878 -0.1101 0.9625 0.036 Uiso 1 1 calc R . .
C17 C 0.5096(2) -0.2701(2) 1.06575(17) 0.0347(5) Uani 1 1 d . . .
H17A H 0.5628 -0.2529 1.0986 0.042 Uiso 1 1 calc R B .
C18 C 0.4768(2) -0.3794(2) 1.09920(16) 0.0349(5) Uani 1 1 d . B .
H18A H 0.5055 -0.4355 1.1558 0.042 Uiso 1 1 calc R . .
C19 C 0.4022(2) -0.4071(2) 1.05040(16) 0.0353(5) Uani 1 1 d . . .
H19A H 0.3802 -0.4824 1.0722 0.042 Uiso 1 1 calc R B .
C20 C 0.3607(2) -0.3223(2) 0.96907(15) 0.0291(4) Uani 1 1 d . B .
C21 C 0.61445(19) 0.24194(18) 0.71436(15) 0.0256(4) Uani 1 1 d . . .
H21A H 0.6844 0.2771 0.6894 0.031 Uiso 1 1 calc R B .
H21B H 0.6085 0.2266 0.7818 0.031 Uiso 1 1 calc R . .
C22 C 0.5025(2) 0.33311(18) 0.67412(15) 0.0258(4) Uani 1 1 d . B .
C23 C 0.5049(2) 0.4549(2) 0.63604(18) 0.0350(5) Uani 1 1 d . . .
H23A H 0.5769 0.4789 0.6344 0.042 Uiso 1 1 calc R B .
C24 C 0.4029(3) 0.5412(2) 0.6006(2) 0.0432(6) Uani 1 1 d . B .
H24A H 0.4055 0.6237 0.5754 0.052 Uiso 1 1 calc R . .
C25 C 0.2977(3) 0.5077(2) 0.6018(2) 0.0422(6) Uani 1 1 d . . .
H25A H 0.2281 0.5668 0.5773 0.051 Uiso 1 1 calc R B .
C26 C 0.2944(2) 0.3871(2) 0.6390(2) 0.0419(6) Uani 1 1 d . B .
H26A H 0.2222 0.3637 0.6400 0.050 Uiso 1 1 calc R . .
C27 C 0.3963(2) 0.3000(2) 0.67485(18) 0.0345(5) Uani 1 1 d . . .
H27A H 0.3932 0.2175 0.6999 0.041 Uiso 1 1 calc R B .
C28 C 0.2077(2) -0.0590(2) 0.86577(17) 0.0297(5) Uani 1 1 d . . .
H28A H 0.1607 -0.1199 0.8967 0.036 Uiso 1 1 calc R B .
H28B H 0.1759 -0.0136 0.8044 0.036 Uiso 1 1 calc R . .
C29 C 0.1923(2) 0.0274(2) 0.92167(17) 0.0300(5) Uani 1 1 d . B .
C30 C 0.2039(3) 0.1453(2) 0.8784(2) 0.0418(6) Uani 1 1 d . . .
H30A H 0.2183 0.1720 0.8136 0.050 Uiso 1 1 calc R B .
C31 C 0.1945(3) 0.2241(3) 0.9292(3) 0.0513(7) Uani 1 1 d . B .
H31A H 0.2027 0.3043 0.8992 0.062 Uiso 1 1 calc R . .
C32 C 0.1732(3) 0.1858(3) 1.0236(2) 0.0526(8) Uani 1 1 d . . .
H32A H 0.1679 0.2394 1.0584 0.063 Uiso 1 1 calc R B .
C33 C 0.1598(3) 0.0703(3) 1.0669(2) 0.0554(8) Uani 1 1 d . B .
H33A H 0.1447 0.0444 1.1316 0.067 Uiso 1 1 calc R . .
C34 C 0.1681(3) -0.0092(3) 1.01613(19) 0.0431(6) Uani 1 1 d . . .
H34A H 0.1572 -0.0884 1.0463 0.052 Uiso 1 1 calc R B .
C35 C 0.8252(2) -0.4543(2) 0.69800(17) 0.0315(5) Uani 1 1 d . B .
C36 C 0.8414(3) -0.4679(3) 0.6028(2) 0.0519(7) Uani 1 1 d . . .
H36A H 0.7933 -0.3959 0.5605 0.078 Uiso 1 1 calc R B .
H36B H 0.8154 -0.5394 0.6042 0.078 Uiso 1 1 calc R . .
H36C H 0.9260 -0.4771 0.5819 0.078 Uiso 1 1 calc R . .
C37 C 0.8964(4) -0.5616(3) 0.7671(3) 0.0606(9) Uani 1 1 d . . .
H37A H 0.8825 -0.5485 0.8276 0.091 Uiso 1 1 calc R B .
H37B H 0.9818 -0.5719 0.7484 0.091 Uiso 1 1 calc R . .
H37C H 0.8713 -0.6344 0.7704 0.091 Uiso 1 1 calc R . .
C38 C 1.0644(2) 0.1823(2) 0.5688(2) 0.0403(6) Uani 1 1 d . . .
C39 C 0.1155(3) -0.3683(3) 0.8434(2) 0.0501(7) Uani 1 1 d . . .
F1 F 1.17109(14) 0.13526(17) 0.60235(15) 0.0570(5) Uani 1 1 d . . .
F2 F 1.06870(17) 0.1691(2) 0.48777(14) 0.0692(6) Uani 1 1 d . . .
F3 F 1.03390(17) 0.29804(16) 0.5644(2) 0.0851(9) Uani 1 1 d . . .
F4 F 0.0933(2) -0.25266(19) 0.79834(14) 0.0684(6) Uani 1 1 d . . .
F5 F 0.0140(2) -0.4036(3) 0.86348(17) 0.0817(7) Uani 1 1 d . . .
F6 F 0.1882(2) -0.4301(2) 0.79354(16) 0.0799(7) Uani 1 1 d . . .

loop_
_atom_site_aniso_label
_atom_site_aniso_U_11
_atom_site_aniso_U_22
_atom_site_aniso_U_33
_atom_site_aniso_U_23
_atom_site_aniso_U_13
_atom_site_aniso_U_12
S1 0.0267(3) 0.0278(3) 0.0320(3) -0.0045(2) -0.0060(2) -0.0057(2)
S2 0.0404(3) 0.0380(3) 0.0378(3) -0.0098(3) 0.0008(3) -0.0167(3)
O1 0.0405(9) 0.0270(8) 0.0263(8) -0.0112(6) 0.0024(6) -0.0108(7)
O2 0.0323(8) 0.0250(7) 0.0269(8) -0.0038(6) -0.0060(6) -0.0047(6)
O3 0.0295(8) 0.0205(7) 0.0583(11) -0.0145(7) 0.0037(8) -0.0053(6)
O4 0.0388(9) 0.0250(8) 0.0487(10) -0.0196(7) 0.0145(8) -0.0138(7)
O5 0.0218(7) 0.0237(7) 0.0390(9) -0.0133(6) -0.0051(6) -0.0032(6)
O6 0.0568(13) 0.0819(17) 0.0422(11) -0.0240(11) -0.0157(10) -0.0096(12)
O7 0.0317(9) 0.0228(8) 0.0614(12) -0.0020(8) -0.0078(8) -0.0052(7)
O8 0.0427(10) 0.0363(9) 0.0309(8) -0.0096(7) 0.0009(7) -0.0177(7)
O9 0.0613(13) 0.0384(11) 0.0632(14) -0.0019(9) -0.0066(11) -0.0260(10)
O10 0.0435(11) 0.0608(13) 0.0510(12) -0.0213(10) 0.0065(9) -0.0135(10)
N1 0.0301(9) 0.0171(8) 0.0252(9) -0.0086(6) -0.0015(7) -0.0071(6)
N2 0.0244(8) 0.0227(8) 0.0252(9) -0.0052(7) -0.0013(7) -0.0052(7)
C1 0.0298(10) 0.0185(9) 0.0193(9) -0.0053(7) -0.0022(7) -0.0066(7)
C2 0.0292(10) 0.0192(9) 0.0181(9) -0.0044(7) -0.0031(7) -0.0057(7)
C3 0.0289(10) 0.0198(9) 0.0264(10) -0.0070(8) 0.0000(8) -0.0092(8)
C6 0.0283(10) 0.0207(9) 0.0285(10) -0.0072(8) 0.0003(8) -0.0079(8)
C7 0.0278(10) 0.0206(9) 0.0245(10) -0.0076(8) -0.0036(8) -0.0062(7)
C8 0.0268(10) 0.0146(8) 0.0244(10) -0.0057(7) -0.0025(8) -0.0045(7)
C9 0.0308(11) 0.0210(9) 0.0273(10) -0.0061(8) -0.0034(8) -0.0093(8)
C10 0.0383(12) 0.0229(10) 0.0276(11) -0.0064(8) -0.0068(9) -0.0100(9)
C11 0.0376(12) 0.0251(10) 0.0244(10) -0.0078(8) -0.0014(9) -0.0061(9)
C12 0.0282(10) 0.0228(10) 0.0305(11) -0.0074(8) 0.0004(8) -0.0049(8)
C13 0.0230(9) 0.0166(8) 0.0289(10) -0.0065(7) -0.0048(8) -0.0031(7)
C14 0.0280(10) 0.0215(9) 0.0233(10) -0.0080(7) -0.0033(8) -0.0080(8)
C15 0.0266(10) 0.0232(9) 0.0210(9) -0.0064(8) 0.0028(8) -0.0050(8)
C16 0.0320(11) 0.0300(11) 0.0281(11) -0.0076(9) -0.0011(9) -0.0100(9)
C17 0.0365(12) 0.0389(13) 0.0290(11) -0.0093(10) -0.0041(9) -0.0092(10)
C18 0.0452(14) 0.0323(12) 0.0224(10) -0.0056(9) -0.0013(9) -0.0048(10)
C19 0.0510(15) 0.0269(11) 0.0252(11) -0.0029(9) 0.0006(10) -0.0120(10)
C20 0.0357(12) 0.0292(11) 0.0245(10) -0.0087(8) 0.0002(9) -0.0114(9)
C21 0.0293(10) 0.0202(9) 0.0319(11) -0.0132(8) -0.0011(8) -0.0073(8)
C22 0.0335(11) 0.0201(9) 0.0257(10) -0.0102(8) 0.0005(8) -0.0062(8)
C23 0.0412(13) 0.0242(11) 0.0414(13) -0.0104(9) -0.0019(10) -0.0105(9)
C24 0.0536(16) 0.0212(11) 0.0513(16) -0.0062(10) -0.0102(13) -0.0053(10)
C25 0.0452(15) 0.0289(12) 0.0478(15) -0.0108(11) -0.0135(12) 0.0032(10)
C26 0.0358(13) 0.0327(13) 0.0564(17) -0.0132(11) -0.0100(11) -0.0035(10)
C27 0.0327(12) 0.0240(10) 0.0453(14) -0.0078(9) -0.0028(10) -0.0071(9)
C28 0.0247(10) 0.0289(11) 0.0351(12) -0.0096(9) -0.0024(8) -0.0055(8)
C29 0.0232(10) 0.0299(11) 0.0353(12) -0.0102(9) -0.0019(8) -0.0027(8)
C30 0.0426(14) 0.0335(13) 0.0468(15) -0.0125(11) 0.0081(11) -0.0098(11)
C31 0.0459(16) 0.0367(14) 0.075(2) -0.0236(14) 0.0069(14) -0.0116(12)
C32 0.0471(16) 0.0532(17) 0.068(2) -0.0371(16) -0.0052(14) -0.0042(13)
C33 0.067(2) 0.0589(19) 0.0399(15) -0.0222(14) -0.0023(14) -0.0063(16)
C34 0.0513(16) 0.0357(13) 0.0372(14) -0.0102(11) 0.0025(11) -0.0054(11)
C35 0.0357(12) 0.0212(10) 0.0380(12) -0.0112(9) 0.0037(9) -0.0078(9)
C36 0.068(2) 0.0452(16) 0.0415(15) -0.0217(13) 0.0136(14) -0.0096(14)
C37 0.084(2) 0.0266(13) 0.063(2) -0.0100(13) -0.0232(18) 0.0047(14)
C38 0.0246(11) 0.0268(11) 0.0635(18) -0.0037(11) -0.0044(11) -0.0077(9)
C39 0.0572(18) 0.0571(18) 0.0459(16) -0.0192(14) -0.0056(13) -0.0244(14)
F1 0.0244(7) 0.0522(10) 0.0944(15) -0.0210(10) -0.0124(8) -0.0057(7)
F2 0.0460(10) 0.1067(17) 0.0463(11) -0.0017(10) 0.0074(8) -0.0352(11)
F3 0.0399(10) 0.0256(8) 0.176(3) -0.0154(11) 0.0094(12) -0.0116(7)
F4 0.0848(15) 0.0633(12) 0.0556(11) -0.0014(9) -0.0311(11) -0.0219(11)
F5 0.0698(14) 0.114(2) 0.0798(15) -0.0256(14) -0.0143(12) -0.0528(14)
F6 0.0955(17) 0.1016(18) 0.0615(13) -0.0490(13) 0.0000(12) -0.0268(14)

loop_
_atom_type_symbol
_atom_type_description
_atom_type_scat_dispersion_real
_atom_type_scat_dispersion_imag
_atom_type_scat_source
C C 0.0033 0.0016 'International Tables Vol C Tables 4.2.6.8 and 6.1.1.4'
H H 0.0000 0.0000 'International Tables Vol C Tables 4.2.6.8 and 6.1.1.4'
N N 0.0061 0.0033 'International Tables Vol C Tables 4.2.6.8 and 6.1.1.4'
O O 0.0106 0.0060 'International Tables Vol C Tables 4.2.6.8 and 6.1.1.4'
F F 0.0171 0.0103 'International Tables Vol C Tables 4.2.6.8 and 6.1.1.4'
S S 0.1246 0.1234 'International Tables Vol C Tables 4.2.6.8 and 6.1.1.4'

loop_
_geom_angle_atom_site_label_1
_geom_angle_atom_site_label_2
_geom_angle_atom_site_label_3
_geom_angle
O7 S1 O6 122.42(14)
O7 S1 O5 111.71(10)
O6 S1 O5 107.31(12)
O7 S1 C38 108.44(12)
O6 S1 C38 106.29(15)
O5 S1 C38 97.74(10)
O10 S2 O9 122.19(15)
O10 S2 O8 110.34(12)
O9 S2 O8 110.65(12)
O10 S2 C39 107.88(15)
O9 S2 C39 106.88(15)
O8 S2 C39 95.42(12)
C5 O3 C35 104.3(3)
C5 O3 C5B 31.3(2)
C35 O3 C5B 105.10(19)
C4 O4 C35 102.9(3)
C4 O4 C4B 32.2(2)
C35 O4 C4B 105.19(19)
C13 O5 S1 122.64(13)
C20 O8 S2 117.95(15)
C7 N1 C8 122.43(16)
C7 N1 C21 117.21(17)
C8 N1 C21 117.51(16)
C14 N2 C15 122.52(18)
C14 N2 C28 119.31(18)
C15 N2 C28 116.20(17)
C2 C1 C7 117.33(18)
C2 C1 C6 123.82(18)
C7 C1 C6 118.55(17)
C1 C2 C14 119.91(18)
C1 C2 C3 123.95(19)
C14 C2 C3 115.62(17)
C4B C3 C2 107.5(2)
C4B C3 C4 30.5(2)
C2 C3 C4 108.3(3)
O4 C4 C5 101.4(4)
O4 C4 C3 111.6(4)
C5 C4 C3 111.1(4)
O3 C5 C4 98.3(4)
O3 C5 C6 115.7(4)
C4 C5 C6 111.4(4)
C3 C4B O4 113.9(2)
C3 C4B C5B 110.9(3)
O4 C4B C5B 98.5(2)
O3 C5B C6 112.9(2)
O3 C5B C4B 99.3(2)
C6 C5B C4B 111.5(3)
C5B C6 C5 30.0(2)
C5B C6 C1 106.76(19)
C5 C6 C1 109.0(3)
O1 C7 N1 121.08(18)
O1 C7 C1 119.93(18)
N1 C7 C1 118.90(18)
C13 C8 C9 117.38(19)
C13 C8 N1 121.29(18)
C9 C8 N1 121.31(19)
C10 C9 C8 120.3(2)
C11 C10 C9 120.7(2)
C10 C11 C12 119.8(2)
C13 C12 C11 118.7(2)
C12 C13 C8 123.10(19)
C12 C13 O5 119.06(19)
C8 C13 O5 117.67(18)
O2 C14 N2 122.3(2)
O2 C14 C2 119.32(19)
N2 C14 C2 118.02(18)
C20 C15 C16 117.7(2)
C20 C15 N2 120.7(2)
C16 C15 N2 121.54(19)
C15 C16 C17 120.1(2)
C18 C17 C16 120.7(2)
C17 C18 C19 120.2(2)
C20 C19 C18 118.2(2)
C19 C20 C15 123.1(2)
C19 C20 O8 120.2(2)
C15 C20 O8 116.41(19)
N1 C21 C22 113.71(17)
C27 C22 C23 118.7(2)
C27 C22 C21 122.13(19)
C23 C22 C21 119.2(2)
C24 C23 C22 120.6(2)
C25 C24 C23 120.4(2)
C24 C25 C26 119.5(2)
C25 C26 C27 120.4(3)
C22 C27 C26 120.4(2)
N2 C28 C29 112.03(18)
C34 C29 C30 119.0(2)
C34 C29 C28 121.1(2)
C30 C29 C28 119.9(2)
C31 C30 C29 120.6(3)
C32 C31 C30 120.0(3)
C33 C32 C31 120.0(3)
C32 C33 C34 120.4(3)
C29 C34 C33 120.1(3)
O4 C35 O3 105.88(17)
O4 C35 C37 109.2(2)
O3 C35 C37 110.0(2)
O4 C35 C36 108.9(2)
O3 C35 C36 110.0(2)
C37 C35 C36 112.7(2)
F2 C38 F1 109.0(2)
F2 C38 F3 111.2(3)
F1 C38 F3 107.9(2)
F2 C38 S1 110.65(18)
F1 C38 S1 109.8(2)
F3 C38 S1 108.2(2)
F6 C39 F4 110.0(3)
F6 C39 F5 109.8(3)
F4 C39 F5 109.5(3)
F6 C39 S2 110.3(2)
F4 C39 S2 111.1(2)
F5 C39 S2 106.1(2)

loop_
_geom_bond_atom_site_label_1
_geom_bond_atom_site_label_2
_geom_bond_distance
S1 O7 1.4122(19)
S1 O6 1.413(2)
S1 O5 1.5704(16)
S1 C38 1.827(3)
S2 O10 1.417(2)
S2 O9 1.420(2)
S2 O8 1.5777(18)
S2 C39 1.842(3)
O1 C7 1.219(3)
O2 C14 1.229(3)
O3 C5 1.412(6)
O3 C35 1.448(3)
O3 C5B 1.483(4)
O4 C4 1.416(6)
O4 C35 1.447(3)
O4 C4B 1.470(4)
O5 C13 1.429(2)
O8 C20 1.429(3)
N1 C7 1.386(3)
N1 C8 1.426(3)
N1 C21 1.485(2)
N2 C14 1.360(3)
N2 C15 1.434(3)
N2 C28 1.489(3)
C1 C2 1.348(3)
C1 C7 1.520(3)
C1 C6 1.524(3)
C2 C14 1.510(3)
C2 C3 1.525(3)
C3 C4B 1.469(4)
C3 C4 1.561(6)
C4 C5 1.478(8)
C5 C6 1.524(6)
C4B C5B 1.505(5)
C5B C6 1.501(4)
C8 C13 1.392(3)
C8 C9 1.398(3)
C9 C10 1.395(3)
C10 C11 1.388(3)
C11 C12 1.390(3)
C12 C13 1.381(3)
C15 C20 1.390(3)
C15 C16 1.392(3)
C16 C17 1.393(3)
C17 C18 1.385(4)
C18 C19 1.387(4)
C19 C20 1.384(3)
C21 C22 1.514(3)
C22 C27 1.392(3)
C22 C23 1.398(3)
C23 C24 1.388(4)
C24 C25 1.382(4)
C25 C26 1.387(4)
C26 C27 1.393(3)
C28 C29 1.516(3)
C29 C34 1.389(4)
C29 C30 1.393(3)
C30 C31 1.389(4)
C31 C32 1.383(5)
C32 C33 1.375(5)
C33 C34 1.398(4)
C35 C37 1.503(4)
C35 C36 1.508(4)
C38 F2 1.301(4)
C38 F1 1.315(3)
C38 F3 1.325(3)
C39 F6 1.310(4)
C39 F4 1.310(4)
C39 F5 1.323(4)

loop_
_geom_torsion_atom_site_label_1
_geom_torsion_atom_site_label_2
_geom_torsion_atom_site_label_3
_geom_torsion_atom_site_label_4
_geom_torsion
O7 S1 O5 C13 0.6(2)
O6 S1 O5 C13 -136.13(19)
C38 S1 O5 C13 114.06(18)
O10 S2 O8 C20 50.2(2)
O9 S2 O8 C20 -88.2(2)
C39 S2 O8 C20 161.51(19)
C7 C1 C2 C14 14.4(3)
C6 C1 C2 C14 -171.99(18)
C7 C1 C2 C3 -174.14(18)
C6 C1 C2 C3 -0.5(3)
C1 C2 C3 C4B -16.8(3)
C14 C2 C3 C4B 155.0(2)
C1 C2 C3 C4 15.3(4)
C14 C2 C3 C4 -172.9(3)
C35 O4 C4 C5 40.3(4)
C4B O4 C4 C5 -57.8(5)
C35 O4 C4 C3 158.6(3)
C4B O4 C4 C3 60.5(4)
C4B C3 C4 O4 -66.2(5)
C2 C3 C4 O4 -159.8(3)
C4B C3 C4 C5 46.2(5)
C2 C3 C4 C5 -47.4(5)
C35 O3 C5 C4 42.6(4)
C5B O3 C5 C4 -53.1(5)
C35 O3 C5 C6 161.3(3)
C5B O3 C5 C6 65.6(5)
O4 C4 C5 O3 -52.0(5)
C3 C4 C5 O3 -170.7(4)
O4 C4 C5 C6 -173.9(4)
C3 C4 C5 C6 67.4(5)
C2 C3 C4B O4 160.1(2)
C4 C3 C4B O4 63.6(5)
C2 C3 C4B C5B 50.1(3)
C4 C3 C4B C5B -46.4(5)
C4 O4 C4B C3 -70.2(5)
C35 O4 C4B C3 -160.4(2)
C4 O4 C4B C5B 47.3(5)
C35 O4 C4B C5B -42.9(3)
C5 O3 C5B C6 -64.7(5)
C35 O3 C5B C6 -157.5(2)
C5 O3 C5B C4B 53.5(5)
C35 O3 C5B C4B -39.2(3)
C3 C4B C5B O3 169.1(2)
O4 C4B C5B O3 49.4(3)
C3 C4B C5B C6 -71.7(3)
O4 C4B C5B C6 168.6(2)
O3 C5B C6 C5 60.4(5)
C4B C5B C6 C5 -50.4(5)
O3 C5B C6 C1 159.5(2)
C4B C5B C6 C1 48.7(3)
O3 C5 C6 C5B -69.1(5)
C4 C5 C6 C5B 42.0(4)
O3 C5 C6 C1 -159.9(3)
C4 C5 C6 C1 -48.7(5)
C2 C1 C6 C5B -15.3(3)
C7 C1 C6 C5B 158.2(2)
C2 C1 C6 C5 16.2(4)
C7 C1 C6 C5 -170.3(3)
C8 N1 C7 O1 -160.9(2)
C21 N1 C7 O1 -0.5(3)
C8 N1 C7 C1 22.5(3)
C21 N1 C7 C1 -177.12(17)
C2 C1 C7 O1 48.2(3)
C6 C1 C7 O1 -125.8(2)
C2 C1 C7 N1 -135.2(2)
C6 C1 C7 N1 50.9(3)
C7 N1 C8 C13 -135.2(2)
C21 N1 C8 C13 64.4(3)
C7 N1 C8 C9 46.3(3)
C21 N1 C8 C9 -114.0(2)
C13 C8 C9 C10 3.0(3)
N1 C8 C9 C10 -178.51(18)
C8 C9 C10 C11 -1.8(3)
C9 C10 C11 C12 -0.7(3)
C10 C11 C12 C13 1.9(3)
C11 C12 C13 C8 -0.7(3)
C11 C12 C13 O5 -175.68(18)
C9 C8 C13 C12 -1.8(3)
N1 C8 C13 C12 179.73(18)
C9 C8 C13 O5 173.28(17)
N1 C8 C13 O5 -5.2(3)
S1 O5 C13 C12 -85.6(2)
S1 O5 C13 C8 99.13(19)
C15 N2 C14 O2 -165.92(19)
C28 N2 C14 O2 -2.5(3)
C15 N2 C14 C2 21.0(3)
C28 N2 C14 C2 -175.55(18)
C1 C2 C14 O2 57.1(3)
C3 C2 C14 O2 -115.1(2)
C1 C2 C14 N2 -129.7(2)
C3 C2 C14 N2 58.2(2)
C14 N2 C15 C20 -121.5(2)
C28 N2 C15 C20 74.6(3)
C14 N2 C15 C16 61.0(3)
C28 N2 C15 C16 -102.9(2)
C20 C15 C16 C17 -1.5(3)
N2 C15 C16 C17 176.1(2)
C15 C16 C17 C18 -0.7(4)
C16 C17 C18 C19 2.0(4)
C17 C18 C19 C20 -1.0(4)
C18 C19 C20 C15 -1.3(4)
C18 C19 C20 O8 172.7(2)
C16 C15 C20 C19 2.6(3)
N2 C15 C20 C19 -175.0(2)
C16 C15 C20 O8 -171.64(19)
N2 C15 C20 O8 10.7(3)
S2 O8 C20 C19 55.5(3)
S2 O8 C20 C15 -130.09(18)
C7 N1 C21 C22 -95.4(2)
C8 N1 C21 C22 66.0(2)
N1 C21 C22 C27 40.1(3)
N1 C21 C22 C23 -140.8(2)
C27 C22 C23 C24 0.7(4)
C21 C22 C23 C24 -178.4(2)
C22 C23 C24 C25 -0.6(4)
C23 C24 C25 C26 0.3(4)
C24 C25 C26 C27 -0.1(4)
C23 C22 C27 C26 -0.6(4)
C21 C22 C27 C26 178.5(2)
C25 C26 C27 C22 0.3(4)
C14 N2 C28 C29 -93.9(2)
C15 N2 C28 C29 70.5(2)
N2 C28 C29 C34 -93.1(3)
N2 C28 C29 C30 86.1(3)
C34 C29 C30 C31 1.7(4)
C28 C29 C30 C31 -177.5(2)
C29 C30 C31 C32 -0.1(5)
C30 C31 C32 C33 -0.9(5)
C31 C32 C33 C34 0.3(5)
C30 C29 C34 C33 -2.2(4)
C28 C29 C34 C33 177.0(3)
C32 C33 C34 C29 1.2(5)
C4 O4 C35 O3 -13.9(3)
C4B O4 C35 O3 19.2(3)
C4 O4 C35 C37 104.4(3)
C4B O4 C35 C37 137.5(2)
C4 O4 C35 C36 -132.2(3)
C4B O4 C35 C36 -99.1(2)
C5 O3 C35 O4 -19.1(3)
C5B O3 C35 O4 13.2(3)
C5 O3 C35 C37 -137.0(3)
C5B O3 C35 C37 -104.6(3)
C5 O3 C35 C36 98.3(3)
C5B O3 C35 C36 130.7(2)
O7 S1 C38 F2 48.0(2)
O6 S1 C38 F2 -178.7(2)
O5 S1 C38 F2 -68.1(2)
O7 S1 C38 F1 -72.4(2)
O6 S1 C38 F1 60.9(2)
O5 S1 C38 F1 171.54(19)
O7 S1 C38 F3 170.0(2)
O6 S1 C38 F3 -56.7(3)
O5 S1 C38 F3 53.9(2)
O10 S2 C39 F6 174.0(2)
O9 S2 C39 F6 -52.9(3)
O8 S2 C39 F6 60.6(2)
O10 S2 C39 F4 51.8(3)
O9 S2 C39 F4 -175.1(2)
O8 S2 C39 F4 -61.6(2)
O10 S2 C39 F5 -67.1(3)
O9 S2 C39 F5 66.0(3)
O8 S2 C39 F5 179.5(2)
